data_1100204
loop_
_publ_author_name
'Chitsaz, S.'
'Folkerts, H.'
'Grebe, J.'
'Gr\"ob, T.'
'Harms, K.'
'Hiller, W.'
'Krieger, M.'
'Massa, W.'
'Merle, J.'
'M\"ohlen, M.'
'Neum\"uller, B.'
'Dehnicke, K.'

_publ_section_title
;
 Die Kristallstrukturen einer Serie von Verbindungen mit Kationen des Typs
 [R~3~PNH~2~]^+^, [R3PN(H)SiMe~3~]^+^ und [R3PN(SiMe~3~)~2~]^+^
;
_journal_coden_ASTM ZAACAB
_journal_issue 3
_journal_name_full
;
 Zeitschrift f\"ur Anorganische und Allgemeine Chemie
;
_journal_page_first 775
_journal_page_last 783
_journal_paper_doi 10.1002/(sici)1521-3749(200003)626:3<775::aid-zaac775>3.0.co;2-h
_journal_volume 626
_journal_year 2000
_chemical_formula_moiety 'C6 H17 N1 P1 1+,Cl1 1-'
_chemical_formula_sum 'C6 H17 Cl N P'
_chemical_name_systematic
;
Aminotriethylphosphonium chloride
;
_space_group_IT_number 61
_symmetry_cell_setting orthorhombic
_symmetry_Int_Tables_number 61
_symmetry_space_group_name_Hall '-P 2ac 2ab'
_symmetry_space_group_name_H-M 'P b c a'
_cell_angle_alpha 90
_cell_angle_beta 90
_cell_angle_gamma 90
_cell_formula_units_Z 8
_cell_length_a 12.736(4)
_cell_length_b 11.488(3)
_cell_length_c 13.020(3)
_cell_volume 1904.971
_diffrn_ambient_temperature 223
_exptl_crystal_colour yellow-brown.
_exptl_crystal_density_diffrn 1.183
_exptl_crystal_description platelet
_refine_ls_R_factor_gt 4.19
_refine_ls_wR_factor_gt 4.19
_cod_original_formula_sum 'C6 H17 Cl1 N1 P1'
_cod_database_code 1100204

loop_
_symmetry_equiv_pos_site_id
_symmetry_equiv_pos_as_xyz
1 x,y,z
2 1/2+x,y,1/2-z
3 x,1/2-y,1/2+z
4 1/2-x,1/2+y,z
5 -x,-y,-z
6 -1/2-x,-y,-1/2+z
7 -x,-1/2+y,-1/2-z
8 -1/2+x,-1/2-y,-z

loop_
_atom_site_label
_atom_site_type_symbol
_atom_site_fract_x
_atom_site_fract_y
_atom_site_fract_z
Cl1 Cl 0.81935(7) 0.16392(7) 0.38538(6)
P1 P 0.88853(6) 0.46363(6) 0.23846(5)
N1 N 0.7807(2) 0.4284(3) 0.2976(2)
C1 C 0.9965(3) 0.4965(3) 0.3211(2)
H1 H 1.05690 0.51820 0.27870
H2 H 0.97800 0.56420 0.36310
C2 C 0.8663(2) 0.5950(3) 0.1663(2)
H3 H 0.85070 0.65800 0.21460
H4 H 0.93140 0.61540 0.13040
C3 C 0.9204(2) 0.3427(2) 0.1574(2)
H5 H 0.91800 0.27120 0.19850
H6 H 0.86670 0.33610 0.10380
C4 C 0.7781(2) 0.5883(3) 0.0881(3)
H7 H 0.77190 0.66230 0.05290
H8 H 0.71270 0.57070 0.12290
H9 H 0.79350 0.52750 0.03860
C5 C 1.0293(3) 0.3969(3) 0.3927(2)
H10 H 1.08820 0.42160 0.43450
H11 H 1.04960 0.32980 0.35200
H12 H 0.97080 0.37620 0.43680
C6 C 1.0275(2) 0.3513(3) 0.1065(2)
H13 H 1.03930 0.28290 0.06430
H14 H 1.08150 0.35600 0.15890
H15 H 1.03010 0.42040 0.06380
H16 H 0.780(2) 0.364(3) 0.324(3)
H17 H 0.748(3) 0.493(4) 0.331(3)

loop_
_atom_type_symbol
_atom_type_radius_bond
C 0.68
H 0.23
Cl 0.99
N 0.68
P 1.05
